data_8100687
loop_
_publ_author_name
'Ramazani, Ali'
'Morsali, Ali'
'Jalilian, Amir Reza'
'Jamali, Fahimeh'
'Gouranlou, Farideh'

_publ_section_title
;
Crystal structure of 4-methyl-5-(5-{[5-(4-methyl-2-phenyl-1,3-thiazol-
5-yl)-4-phenyl-4H-1,2,4-triazol-3-yl}disulfanyl]-4-phenyl-4H-1,2,4-
triazol-3-yl)-2-phenyl-1,3-thiazol acetonitrile, (C~36~H~26~N~8~S~4~)
(C~2~H~3~N)
;
_journal_issue 3
_journal_name_full 'Zeitschrift f\"ur Kristallographie - New Crystal Structures'
_journal_page_first 395
_journal_page_last 397
_journal_volume 217
_journal_year 2002
_chemical_formula_moiety 'C36 H26 N8 S4, C2 H3 N'
_chemical_formula_structural '(C36 H26 N8 S4)(C2 H3 N)'
_chemical_formula_sum 'C38 H29 N9 S4'
_chemical_formula_weight 739.94
_chemical_melting_point 189
_space_group_IT_number 14
_symmetry_cell_setting monoclinic
_symmetry_space_group_name_Hall '-P 2yn'
_symmetry_space_group_name_H-M 'P 1 21/n 1'
_cell_angle_alpha 90.00
_cell_angle_beta 94.971(11)
_cell_angle_gamma 90.00
_cell_formula_units_Z 4
_cell_length_a 13.099(7)
_cell_length_b 19.660(10)
_cell_length_c 13.914(7)
_cell_measurement_temperature 140(2)
_cell_volume 3570(3)
_diffrn_ambient_temperature 140(2)
_exptl_crystal_density_diffrn 1.377
_cod_depositor_comments
;
The following automatic conversions were performed:
'_symmetry_cell_setting' value 'Monoclinic' changed to 'monoclinic'
according to '/home/saulius/struct/CIF-dictionaries/cif_core.dic'
dictionary named 'cif_core.dic' version 2.4.1 from 2010-06-29.

Automatic conversion script
Id: cif_fix_enum 1527 2010-12-29 10:47:43Z saulius 
;
_cod_original_sg_symbol_H-M 'P 21/n'
_cod_database_code 8100687

loop_
_symmetry_equiv_pos_as_xyz
'x, y, z'
'-x+1/2, y+1/2, -z+1/2'
'-x, -y, -z'
'x-1/2, -y-1/2, z-1/2'

loop_
_atom_site_label
_atom_site_type_symbol
_atom_site_fract_x
_atom_site_fract_y
_atom_site_fract_z
_atom_site_U_iso_or_equiv
_atom_site_adp_type
_atom_site_occupancy
_atom_site_symmetry_multiplicity
_atom_site_Wyckoff_symbol
_atom_site_calc_flag
_atom_site_refinement_flags
_atom_site_disorder_assembly
_atom_site_disorder_group
S1 S 0.49551(11) 0.09472(5) -0.30463(8) 0.0505(4) Uani 1 4 e d . . .
S2 S 0.43753(10) 0.07778(5) -0.17270(8) 0.0443(3) Uani 1 4 e d . . .
S3 S 0.24980(10) -0.10921(5) -0.53592(8) 0.0455(3) Uani 1 4 e d . . .
S4 S 0.84810(10) 0.06554(5) 0.04760(8) 0.0448(3) Uani 1 4 e d . . .
N1 N 0.4013(3) -0.01851(17) -0.3937(2) 0.0432(10) Uani 1 4 e d . . .
N2 N 0.5381(3) -0.07876(16) -0.4229(2) 0.0439(10) Uani 1 4 e d . . .
N3 N 0.5695(3) -0.02094(17) -0.3728(3) 0.0460(11) Uani 1 4 e d . . .
N4 N 0.3275(3) -0.22452(15) -0.5736(2) 0.0409(10) Uani 1 4 e d . . .
N5 N 0.6246(3) 0.05290(14) -0.0697(2) 0.0337(9) Uani 1 4 e d . . .
N6 N 0.6164(3) -0.05868(15) -0.0521(2) 0.0416(10) Uani 1 4 e d . . .
N7 N 0.5288(3) -0.03681(15) -0.1051(2) 0.0372(9) Uani 1 4 e d . . .
N8 N 0.9184(3) -0.04976(16) 0.1062(2) 0.0427(10) Uani 1 4 e d . . .
N9 N 0.2979(6) 0.2837(4) -0.2287(5) 0.169(3) Uani 1 4 e d . . .
C1 C 0.4896(4) 0.0145(2) -0.3560(3) 0.0428(12) Uani 1 4 e d . . .
C2 C 0.4380(4) -0.0761(2) -0.4352(3) 0.0386(11) Uani 1 4 e d . . .
C3 C 0.3728(4) -0.1264(2) -0.4887(3) 0.0393(12) Uani 1 4 e d . . .
C4 C 0.3999(4) -0.1903(2) -0.5183(3) 0.0415(12) Uani 1 4 e d . . .
C5 C 0.2434(4) -0.18792(19) -0.5894(3) 0.0384(12) Uani 1 4 e d . . .
C6 C 0.1498(4) -0.2122(2) -0.6433(3) 0.0401(12) Uani 1 4 e d . . .
C7 C 0.0770(4) -0.1662(2) -0.6824(3) 0.0514(14) Uani 1 4 e d . . .
H7 H 0.0890 -0.1189 -0.6735 0.062 Uiso 1 4 e calc R . .
C8 C -0.0116(4) -0.1872(2) -0.7336(3) 0.0525(14) Uani 1 4 e d . . .
H8 H -0.0606 -0.1549 -0.7592 0.063 Uiso 1 4 e calc R . .
C9 C -0.0287(4) -0.2563(2) -0.7475(3) 0.0465(13) Uani 1 4 e d . . .
H9 H -0.0891 -0.2715 -0.7838 0.056 Uiso 1 4 e calc R . .
C10 C 0.0408(4) -0.3022(2) -0.7091(3) 0.0446(13) Uani 1 4 e d . . .
H10 H 0.0279 -0.3495 -0.7177 0.054 Uiso 1 4 e calc R . .
C11 C 0.1306(4) -0.2808(2) -0.6574(3) 0.0431(12) Uani 1 4 e d . . .
H11 H 0.1791 -0.3134 -0.6316 0.052 Uiso 1 4 e calc R . .
C12 C 0.5022(4) -0.22343(18) -0.4957(3) 0.0510(13) Uani 1 4 e d . . .
H12A H 0.4923 -0.2704 -0.4749 0.077 Uiso 1 4 e calc R . .
H12B H 0.5412 -0.1982 -0.4440 0.077 Uiso 1 4 e calc R . .
H12C H 0.5400 -0.2233 -0.5535 0.077 Uiso 1 4 e calc R . .
C13 C 0.2974(4) 0.0018(2) -0.3905(4) 0.0527(14) Uani 1 4 e d . . .
C14 C 0.2384(5) -0.0340(3) -0.3283(4) 0.0766(19) Uani 1 4 e d . . .
H14 H 0.2677 -0.0669 -0.2841 0.092 Uiso 1 4 e calc R . .
C15 C 0.1340(7) -0.0187(4) -0.3352(5) 0.113(3) Uani 1 4 e d . . .
H15 H 0.0910 -0.0428 -0.2954 0.135 Uiso 1 4 e calc R . .
C16 C 0.0915(6) 0.0292(4) -0.3962(7) 0.118(3) Uani 1 4 e d . . .
H16 H 0.0201 0.0381 -0.3994 0.141 Uiso 1 4 e calc R . .
C17 C 0.1524(6) 0.0641(3) -0.4526(6) 0.107(3) Uani 1 4 e d . . .
H17 H 0.1235 0.0990 -0.4936 0.129 Uiso 1 4 e calc R . .
C18 C 0.2569(4) 0.0498(2) -0.4518(4) 0.0684(17) Uani 1 4 e d . . .
H18 H 0.2986 0.0734 -0.4935 0.082 Uiso 1 4 e calc R . .
C19 C 0.5351(4) 0.02879(19) -0.1150(3) 0.0373(12) Uani 1 4 e d . . .
C20 C 0.6738(4) -0.00390(19) -0.0309(3) 0.0349(11) Uani 1 4 e d . . .
C21 C 0.7733(4) -0.00538(18) 0.0229(3) 0.0352(11) Uani 1 4 e d . . .
C22 C 0.8243(4) -0.06181(19) 0.0597(3) 0.0397(12) Uani 1 4 e d . . .
C23 C 0.9407(3) 0.0154(2) 0.1052(3) 0.0369(11) Uani 1 4 e d . . .
C24 C 1.0361(4) 0.0432(2) 0.1545(3) 0.0398(12) Uani 1 4 e d . . .
C25 C 1.0500(4) 0.1127(2) 0.1678(3) 0.0465(13) Uani 1 4 e d . . .
H25 H 0.9996 0.1436 0.1408 0.056 Uiso 1 4 e calc R . .
C26 C 1.1369(4) 0.1370(2) 0.2202(3) 0.0532(14) Uani 1 4 e d . . .
H26 H 1.1460 0.1845 0.2294 0.064 Uiso 1 4 e calc R . .
C27 C 1.2104(4) 0.0924(2) 0.2590(3) 0.0532(14) Uani 1 4 e d . . .
H27 H 1.2698 0.1090 0.2956 0.064 Uiso 1 4 e calc R . .
C28 C 1.1971(4) 0.0242(2) 0.2445(3) 0.0476(13) Uani 1 4 e d . . .
H28 H 1.2485 -0.0063 0.2706 0.057 Uiso 1 4 e calc R . .
C29 C 1.1115(4) -0.0015(2) 0.1932(3) 0.0446(12) Uani 1 4 e d . . .
H29 H 1.1036 -0.0492 0.1841 0.054 Uiso 1 4 e calc R . .
C30 C 0.7878(4) -0.13396(18) 0.0561(3) 0.0548(14) Uani 1 4 e d . . .
H30A H 0.7136 -0.1349 0.0391 0.082 Uiso 1 4 e calc R . .
H30B H 0.8033 -0.1552 0.1194 0.082 Uiso 1 4 e calc R . .
H30C H 0.8225 -0.1590 0.0074 0.082 Uiso 1 4 e calc R . .
C31 C 0.6572(4) 0.12292(18) -0.0599(3) 0.0345(11) Uani 1 4 e d . . .
C32 C 0.7106(3) 0.15178(19) -0.1324(3) 0.0361(11) Uani 1 4 e d . . .
H32 H 0.7221 0.1270 -0.1891 0.043 Uiso 1 4 e calc R . .
C33 C 0.7462(4) 0.21777(19) -0.1191(3) 0.0430(12) Uani 1 4 e d . . .
H33 H 0.7825 0.2388 -0.1674 0.052 Uiso 1 4 e calc R . .
C34 C 0.7295(4) 0.2530(2) -0.0369(4) 0.0503(14) Uani 1 4 e d . . .
H34 H 0.7559 0.2978 -0.0279 0.060 Uiso 1 4 e calc R . .
C35 C 0.6749(4) 0.2242(2) 0.0327(3) 0.0440(12) Uani 1 4 e d . . .
H35 H 0.6624 0.2497 0.0884 0.053 Uiso 1 4 e calc R . .
C36 C 0.6380(3) 0.15858(19) 0.0224(3) 0.0415(12) Uani 1 4 e d . . .
H36 H 0.6005 0.1385 0.0705 0.050 Uiso 1 4 e calc R . .
C37 C 0.3647(6) 0.2806(3) -0.1739(5) 0.088(2) Uani 1 4 e d . . .
C38 C 0.4492(5) 0.2750(3) -0.1039(4) 0.0873(19) Uani 1 4 e d . . .
H38A H 0.4506 0.3144 -0.0607 0.131 Uiso 1 4 e calc R . .
H38B H 0.5128 0.2734 -0.1361 0.131 Uiso 1 4 e calc R . .
H38C H 0.4427 0.2333 -0.0663 0.131 Uiso 1 4 e calc R . .

loop_
_atom_site_aniso_label
_atom_site_aniso_U_11
_atom_site_aniso_U_22
_atom_site_aniso_U_33
_atom_site_aniso_U_23
_atom_site_aniso_U_13
_atom_site_aniso_U_12
S1 0.0601(11) 0.0480(7) 0.0428(7) 0.0025(6) 0.0006(6) -0.0117(7)
S2 0.0378(9) 0.0484(7) 0.0461(7) 0.0015(6) -0.0001(6) -0.0011(6)
S3 0.0453(9) 0.0414(6) 0.0492(8) -0.0050(6) 0.0008(6) 0.0015(6)
S4 0.0348(9) 0.0417(6) 0.0572(8) 0.0079(6) 0.0004(6) -0.0034(6)
N1 0.049(3) 0.042(2) 0.039(2) -0.0037(18) 0.003(2) -0.007(2)
N2 0.031(3) 0.048(2) 0.051(2) 0.0063(19) 0.000(2) -0.003(2)
N3 0.043(3) 0.044(2) 0.048(2) 0.0061(19) -0.007(2) -0.007(2)
N4 0.044(3) 0.040(2) 0.039(2) 0.0020(18) 0.003(2) -0.005(2)
N5 0.034(3) 0.0351(19) 0.032(2) -0.0041(17) 0.0056(18) -0.0019(18)
N6 0.043(3) 0.039(2) 0.043(2) -0.0007(18) 0.004(2) 0.000(2)
N7 0.041(3) 0.037(2) 0.035(2) -0.0004(17) 0.0065(19) -0.0003(18)
N8 0.042(3) 0.048(2) 0.038(2) -0.0025(18) 0.004(2) 0.007(2)
N9 0.098(7) 0.247(7) 0.150(6) 0.052(5) -0.052(5) -0.056(6)
C1 0.044(4) 0.045(3) 0.038(3) 0.005(2) -0.002(3) -0.005(3)
C2 0.044(4) 0.039(3) 0.033(3) 0.006(2) 0.007(2) -0.002(3)
C3 0.042(4) 0.041(2) 0.035(3) 0.004(2) 0.006(2) 0.000(2)
C4 0.045(4) 0.041(3) 0.038(3) 0.010(2) 0.007(2) -0.003(3)
C5 0.039(4) 0.041(2) 0.036(3) 0.005(2) 0.003(2) -0.001(2)
C6 0.045(4) 0.037(3) 0.038(3) -0.001(2) 0.005(2) 0.005(2)
C7 0.061(4) 0.048(3) 0.045(3) -0.008(2) -0.003(3) -0.001(3)
C8 0.039(4) 0.063(3) 0.054(3) -0.006(3) -0.002(3) 0.005(3)
C9 0.039(4) 0.055(3) 0.043(3) -0.001(2) -0.005(2) -0.002(3)
C10 0.046(4) 0.042(3) 0.047(3) -0.003(2) 0.012(3) -0.009(3)
C11 0.039(4) 0.048(3) 0.042(3) 0.002(2) 0.005(2) 0.008(2)
C12 0.051(4) 0.044(2) 0.059(3) 0.000(2) 0.008(3) 0.001(3)
C13 0.047(4) 0.049(3) 0.063(4) -0.024(3) 0.010(3) -0.005(3)
C14 0.059(5) 0.114(5) 0.059(4) -0.018(3) 0.021(3) -0.033(4)
C15 0.076(8) 0.181(9) 0.087(6) -0.075(5) 0.040(5) -0.053(6)
C16 0.041(6) 0.110(6) 0.208(10) -0.085(6) 0.048(6) -0.013(5)
C17 0.041(5) 0.053(4) 0.227(8) -0.031(4) 0.010(5) 0.003(3)
C18 0.025(4) 0.042(3) 0.141(5) -0.005(3) 0.023(3) -0.004(3)
C19 0.041(4) 0.036(2) 0.035(3) -0.007(2) 0.002(2) -0.006(2)
C20 0.044(4) 0.031(2) 0.032(3) -0.001(2) 0.013(2) -0.002(2)
C21 0.037(3) 0.035(2) 0.034(3) 0.001(2) 0.006(2) 0.001(2)
C22 0.035(3) 0.043(3) 0.041(3) -0.002(2) 0.003(2) -0.003(2)
C23 0.033(3) 0.041(2) 0.038(3) 0.007(2) 0.013(2) 0.002(2)
C24 0.042(4) 0.046(3) 0.032(3) 0.006(2) 0.005(2) -0.004(2)
C25 0.034(4) 0.056(3) 0.048(3) 0.013(2) -0.002(2) -0.005(2)
C26 0.049(4) 0.046(3) 0.063(4) 0.007(3) -0.001(3) -0.008(3)
C27 0.049(4) 0.053(3) 0.057(3) 0.010(3) 0.000(3) -0.012(3)
C28 0.032(4) 0.057(3) 0.054(3) 0.012(3) 0.003(3) 0.004(3)
C29 0.038(4) 0.050(3) 0.047(3) 0.003(2) 0.006(2) 0.004(3)
C30 0.048(4) 0.040(3) 0.074(4) 0.004(2) -0.006(3) 0.009(2)
C31 0.039(3) 0.026(2) 0.038(3) 0.001(2) 0.000(2) 0.001(2)
C32 0.034(3) 0.036(2) 0.038(3) 0.005(2) 0.005(2) 0.000(2)
C33 0.038(4) 0.041(3) 0.051(3) 0.008(2) 0.008(2) -0.004(2)
C34 0.049(4) 0.037(3) 0.064(4) -0.009(3) 0.000(3) -0.002(3)
C35 0.041(4) 0.041(3) 0.051(3) -0.011(2) 0.009(2) -0.002(2)
C36 0.046(4) 0.036(2) 0.044(3) -0.008(2) 0.012(2) -0.003(2)
C37 0.058(6) 0.099(4) 0.104(6) 0.013(4) -0.016(4) -0.024(4)
C38 0.064(5) 0.103(4) 0.094(5) -0.010(4) 0.005(4) 0.000(4)

loop_
_geom_bond_atom_site_label_1
_geom_bond_atom_site_label_2
_geom_bond_distance
_geom_bond_site_symmetry_2
_geom_bond_publ_flag
S1 C1 1.731(4) . ?
S1 S2 2.074(2) . ?
S2 C19 1.740(4) . ?
S3 C5 1.716(4) . ?
S3 C3 1.720(5) . ?
S4 C23 1.708(4) . ?
S4 C21 1.722(4) . ?
N1 C2 1.377(5) . ?
N1 C1 1.388(5) . ?
N1 C13 1.424(6) . ?
N2 C2 1.309(5) . ?
N2 N3 1.378(4) . ?
N3 C1 1.296(5) . ?
N4 C5 1.318(5) . ?
N4 C4 1.349(5) . ?
N5 C19 1.367(5) . ?
N5 C20 1.376(4) . ?
N5 C31 1.444(4) . ?
N6 C20 1.332(5) . ?
N6 N7 1.378(4) . ?
N7 C19 1.301(4) . ?
N8 C23 1.314(4) . ?
N8 C22 1.363(5) . ?
N9 C37 1.111(7) . ?
C2 C3 1.466(5) . ?
C3 C4 1.378(5) . ?
C4 C12 1.498(6) . ?
C5 C6 1.461(6) . ?
C6 C11 1.383(5) . ?
C6 C7 1.389(5) . ?
C7 C8 1.373(6) . ?
C7 H7 0.9500 . ?
C8 C9 1.386(5) . ?
C8 H8 0.9500 . ?
C9 C10 1.358(5) . ?
C9 H9 0.9500 . ?
C10 C11 1.391(5) . ?
C10 H10 0.9500 . ?
C11 H11 0.9500 . ?
C12 H12A 0.9800 . ?
C12 H12B 0.9800 . ?
C12 H12C 0.9800 . ?
C13 C18 1.350(6) . ?
C13 C14 1.399(7) . ?
C14 C15 1.395(9) . ?
C14 H14 0.9500 . ?
C15 C16 1.354(9) . ?
C15 H15 0.9500 . ?
C16 C17 1.354(9) . ?
C16 H16 0.9500 . ?
C17 C18 1.396(8) . ?
C17 H17 0.9500 . ?
C18 H18 0.9500 . ?
C20 C21 1.446(5) . ?
C21 C22 1.371(5) . ?
C22 C30 1.496(5) . ?
C23 C24 1.478(6) . ?
C24 C25 1.388(5) . ?
C24 C29 1.395(5) . ?
C25 C26 1.383(6) . ?
C25 H25 0.9500 . ?
C26 C27 1.376(6) . ?
C26 H26 0.9500 . ?
C27 C28 1.365(5) . ?
C27 H27 0.9500 . ?
C28 C29 1.373(6) . ?
C28 H28 0.9500 . ?
C29 H29 0.9500 . ?
C30 H30A 0.9800 . ?
C30 H30B 0.9800 . ?
C30 H30C 0.9800 . ?
C31 C36 1.385(5) . ?
C31 C32 1.396(6) . ?
C32 C33 1.386(5) . ?
C32 H32 0.9500 . ?
C33 C34 1.372(6) . ?
C33 H33 0.9500 . ?
C34 C35 1.375(6) . ?
C34 H34 0.9500 . ?
C35 C36 1.381(5) . ?
C35 H35 0.9500 . ?
C36 H36 0.9500 . ?
C37 C38 1.414(7) . ?
C38 H38A 0.9800 . ?
C38 H38B 0.9800 . ?
C38 H38C 0.9800 . ?

loop_
_cod_related_entry_id
_cod_related_entry_database
_cod_related_entry_code
1 ChemSpider 21122378
